data_4023723
loop_
_publ_author_name
'Susannah C. Coote'
'Stephen P. Moore'
'Peter O'Brien'
'Adrian C. Whitwood'
'John Gilday'

_publ_section_title
;
 Organolithium-Mediated Conversion of \b-Alkoxy Aziridines into
 Allylic Sulfonamides: Effect of the N-Sulfonyl Group and a Formal
 Synthesis of (\+-)-Perhydrohistrionicotoxin
;
_journal_name_full 'Journal of Organic Chemistry'
_journal_page_first 7852
_journal_page_last 7855
_journal_paper_doi 10.1021/jo801586h
_journal_volume 73
_journal_year 2008
_chemical_formula_moiety 'C18 H25 N O3 S'
_chemical_formula_sum 'C18 H25 N O3 S'
_chemical_formula_weight 335.45
_chemical_name_systematic
; 
 ? 
;
_space_group_IT_number 61
_symmetry_cell_setting orthorhombic
_symmetry_space_group_name_Hall '-P 2ac 2ab'
_symmetry_space_group_name_H-M 'P b c a'
_atom_sites_solution_hydrogens geom
_atom_sites_solution_primary direct
_atom_sites_solution_secondary difmap
_audit_creation_method SHELXL-97
_cell_angle_alpha 90.00
_cell_angle_beta 90.00
_cell_angle_gamma 90.00
_cell_formula_units_Z 8
_cell_length_a 13.5621(8)
_cell_length_b 13.4559(7)
_cell_length_c 19.5848(11)
_cell_measurement_reflns_used 4927
_cell_measurement_temperature 300(2)
_cell_measurement_theta_max 22.28
_cell_measurement_theta_min 2.37
_cell_volume 3574.0(3)
_computing_cell_refinement 'Bruker SMART'
_computing_data_collection 'Bruker SMART'
_computing_data_reduction 'Bruker SAINT'
_computing_molecular_graphics 'Bruker SHELXTL'
_computing_publication_material 'Bruker SHELXTL'
_computing_structure_refinement 'SHELXL-97 (Sheldrick, 1997)'
_computing_structure_solution 'SHELXS-97 (Sheldrick, 1990)'
_diffrn_ambient_temperature 300(2)
_diffrn_measured_fraction_theta_full 0.998
_diffrn_measured_fraction_theta_max 0.998
_diffrn_measurement_device_type 'CCD area detector'
_diffrn_measurement_method 'phi and omega scans'
_diffrn_radiation_monochromator graphite
_diffrn_radiation_source 'fine-focus sealed tube'
_diffrn_radiation_type MoK\a
_diffrn_radiation_wavelength 0.71073
_diffrn_reflns_av_R_equivalents 0.0360
_diffrn_reflns_av_sigmaI/netI 0.0219
_diffrn_reflns_limit_h_max 16
_diffrn_reflns_limit_h_min -16
_diffrn_reflns_limit_k_max 16
_diffrn_reflns_limit_k_min -15
_diffrn_reflns_limit_l_max 23
_diffrn_reflns_limit_l_min -23
_diffrn_reflns_number 27112
_diffrn_reflns_theta_full 25.05
_diffrn_reflns_theta_max 25.05
_diffrn_reflns_theta_min 2.08
_exptl_absorpt_coefficient_mu 0.195
_exptl_absorpt_correction_T_max 0.970
_exptl_absorpt_correction_T_min 0.914
_exptl_absorpt_correction_type multi-scan
_exptl_absorpt_process_details 'SADABS v2.03; (Sheldrick)'
_exptl_crystal_colour colourless
_exptl_crystal_density_diffrn 1.247
_exptl_crystal_density_meas 0
_exptl_crystal_density_method 'not measured'
_exptl_crystal_description block
_exptl_crystal_F_000 1440
_exptl_crystal_size_max 0.26
_exptl_crystal_size_mid 0.18
_exptl_crystal_size_min 0.15
_refine_diff_density_max 0.290
_refine_diff_density_min -0.197
_refine_diff_density_rms 0.035
_refine_ls_extinction_method none
_refine_ls_goodness_of_fit_ref 1.011
_refine_ls_hydrogen_treatment mixed
_refine_ls_matrix_type full
_refine_ls_number_parameters 232
_refine_ls_number_reflns 3148
_refine_ls_number_restraints 1
_refine_ls_restrained_S_all 1.011
_refine_ls_R_factor_all 0.0513
_refine_ls_R_factor_gt 0.0375
_refine_ls_shift/su_max 0.000
_refine_ls_shift/su_mean 0.000
_refine_ls_structure_factor_coef Fsqd
_refine_ls_weighting_details 'calc w=1/[\s^2^(Fo^2^)+(0.0552P)^2^+0.9794P] where P=(Fo^2^+2Fc^2^)/3'
_refine_ls_weighting_scheme calc
_refine_ls_wR_factor_gt 0.0963
_refine_ls_wR_factor_ref 0.1063
_reflns_number_gt 2481
_reflns_number_total 3148
_reflns_threshold_expression >2sigma(I)
_cod_data_source_file jo801586h_si_002.cif
_cod_data_source_block pob0602a
_cod_depositor_comments
;
The following automatic conversions were performed:
'_symmetry_cell_setting' value 'Orthorhombic' changed to 'orthorhombic'
according to '/home/saulius/struct/CIF-dictionaries/cif_core.dic'
dictionary named 'cif_core.dic' version 2.4.1 from 2010-06-29.

Automatic conversion script
Id: cif_fix_enum 1527 2010-12-29 10:47:43Z saulius 
;
_cod_database_code 4023723

loop_
_symmetry_equiv_pos_as_xyz
'x, y, z'
'-x+1/2, -y, z+1/2'
'-x, y+1/2, -z+1/2'
'x+1/2, -y+1/2, -z'
'-x, -y, -z'
'x-1/2, y, -z-1/2'
'x, -y-1/2, z-1/2'
'-x-1/2, y-1/2, z'

loop_
_atom_site_label
_atom_site_type_symbol
_atom_site_fract_x
_atom_site_fract_y
_atom_site_fract_z
_atom_site_U_iso_or_equiv
_atom_site_adp_type
_atom_site_occupancy
_atom_site_symmetry_multiplicity
_atom_site_calc_flag
_atom_site_refinement_flags
_atom_site_disorder_assembly
_atom_site_disorder_group
C1 C 0.02664(15) 0.66518(14) 0.42224(10) 0.0507(5) Uani 1 1 d . B .
C2 C 0.08315(13) 0.58819(13) 0.43915(9) 0.0445(4) Uani 1 1 d . . .
C3 C 0.17965(14) 0.59840(15) 0.47606(10) 0.0520(5) Uani 1 1 d . . .
H3 H 0.2276 0.5525 0.4559 0.062 Uiso 1 1 calc R . .
C4 C 0.21977(17) 0.70289(17) 0.47196(13) 0.0701(6) Uani 1 1 d . . .
H4A H 0.2751 0.7099 0.5029 0.084 Uiso 1 1 calc R . .
H4B H 0.2429 0.7161 0.4260 0.084 Uiso 1 1 calc R . .
C5 C 0.1405(2) 0.77625(17) 0.49066(13) 0.0760(7) Uani 1 1 d . . .
H5A H 0.1676 0.8430 0.4905 0.091 Uiso 1 1 calc R . .
H5B H 0.1164 0.7621 0.5363 0.091 Uiso 1 1 calc R . .
C6 C 0.05662(18) 0.76989(15) 0.44034(13) 0.0703(6) Uani 1 1 d . . .
H6A H 0.0756 0.8043 0.3989 0.084 Uiso 1 1 calc R . .
H6B H 0.0000 0.8042 0.4593 0.084 Uiso 1 1 calc R . .
C7 C -0.07215(15) 0.65527(15) 0.38756(11) 0.0579(5) Uani 1 1 d . . .
H7A H -0.1234 0.6695 0.4207 0.069 Uiso 1 1 calc R A 1
H7B H -0.0804 0.5869 0.3730 0.069 Uiso 1 1 calc R A 1
C8A C -0.08673(18) 0.72289(19) 0.32596(14) 0.0796(7) Uani 0.628(12) 1 d P B 1
H8A1 H -0.0646 0.7895 0.3370 0.096 Uiso 0.628(12) 1 calc PR B 1
H8A2 H -0.0476 0.6987 0.2880 0.096 Uiso 0.628(12) 1 calc PR B 1
C9A C -0.1949(6) 0.7254(6) 0.3057(4) 0.0762(19) Uani 0.628(12) 1 d PD B 1
H9A H -0.2414 0.7277 0.3406 0.091 Uiso 0.628(12) 1 calc PR B 1
C10A C -0.2263(9) 0.7244(8) 0.2453(4) 0.098(3) Uani 0.628(12) 1 d PD B 1
H10A H -0.1820 0.7221 0.2091 0.118 Uiso 0.628(12) 1 calc PR B 1
H10B H -0.2938 0.7261 0.2369 0.118 Uiso 0.628(12) 1 calc PR B 1
C8B C -0.08673(18) 0.72289(19) 0.32596(14) 0.0796(7) Uani 0.372(12) 1 d P B 2
H8B1 H -0.0994 0.7899 0.3421 0.096 Uiso 0.372(12) 1 calc PR B 2
H8B2 H -0.0260 0.7244 0.2998 0.096 Uiso 0.372(12) 1 calc PR B 2
C9B C -0.1703(6) 0.6918(7) 0.2791(6) 0.067(3) Uani 0.372(12) 1 d PD B 2
H9B H -0.1705 0.6296 0.2585 0.081 Uiso 0.372(12) 1 calc PR B 2
C10B C -0.2392(11) 0.7524(12) 0.2689(12) 0.112(7) Uani 0.372(12) 1 d PD B 2
H10C H -0.2381 0.8145 0.2899 0.134 Uiso 0.372(12) 1 calc PR B 2
H10D H -0.2914 0.7353 0.2404 0.134 Uiso 0.372(12) 1 calc PR B 2
C11 C 0.24757(17) 0.54044(19) 0.58130(12) 0.0741(6) Uani 1 1 d . . .
H11A H 0.2788 0.4869 0.5572 0.111 Uiso 1 1 calc R . .
H11B H 0.2304 0.5189 0.6265 0.111 Uiso 1 1 calc R . .
H11C H 0.2921 0.5957 0.5842 0.111 Uiso 1 1 calc R . .
C12 C 0.05175(13) 0.44916(13) 0.29620(9) 0.0433(4) Uani 1 1 d . . .
C13 C 0.10676(14) 0.51301(15) 0.25678(10) 0.0543(5) Uani 1 1 d . . .
H13 H 0.1687 0.5336 0.2714 0.065 Uiso 1 1 calc R . .
C14 C 0.06968(15) 0.54639(16) 0.19546(11) 0.0595(5) Uani 1 1 d . . .
H14 H 0.1071 0.5899 0.1692 0.071 Uiso 1 1 calc R . .
C15 C -0.02189(15) 0.51668(14) 0.17208(10) 0.0543(5) Uani 1 1 d . . .
C16 C -0.07618(14) 0.45267(16) 0.21267(11) 0.0574(5) Uani 1 1 d . . .
H16 H -0.1382 0.4322 0.1981 0.069 Uiso 1 1 calc R . .
C17 C -0.04017(14) 0.41861(14) 0.27413(10) 0.0522(5) Uani 1 1 d . . .
H17 H -0.0775 0.3753 0.3006 0.063 Uiso 1 1 calc R . .
C18 C -0.0600(2) 0.55291(19) 0.10452(12) 0.0804(7) Uani 1 1 d . . .
H18A H -0.1215 0.5208 0.0945 0.121 Uiso 1 1 calc R . .
H18B H -0.0130 0.5376 0.0694 0.121 Uiso 1 1 calc R . .
H18C H -0.0698 0.6235 0.1065 0.121 Uiso 1 1 calc R . .
H1 H -0.0066(14) 0.4745(13) 0.4360(9) 0.039(5) Uiso 1 1 d . . .
N1 N 0.05043(13) 0.48694(11) 0.43202(8) 0.0435(4) Uani 1 1 d . . .
O1 O 0.16137(9) 0.56965(10) 0.54603(7) 0.0539(3) Uani 1 1 d . . .
O2 O 0.20043(10) 0.42198(11) 0.37642(7) 0.0582(4) Uani 1 1 d . . .
O3 O 0.05344(11) 0.31584(9) 0.39110(8) 0.0644(4) Uani 1 1 d . . .
S1 S 0.09585(3) 0.41011(3) 0.37637(2) 0.04626(16) Uani 1 1 d . . .

loop_
_atom_site_aniso_label
_atom_site_aniso_U_11
_atom_site_aniso_U_22
_atom_site_aniso_U_33
_atom_site_aniso_U_23
_atom_site_aniso_U_13
_atom_site_aniso_U_12
C1 0.0589(12) 0.0439(10) 0.0493(11) 0.0004(8) 0.0054(9) -0.0054(9)
C2 0.0510(11) 0.0450(10) 0.0375(9) -0.0017(8) 0.0072(8) -0.0090(8)
C3 0.0484(11) 0.0570(12) 0.0508(11) -0.0048(9) 0.0059(9) -0.0085(9)
C4 0.0675(14) 0.0708(15) 0.0720(15) -0.0011(12) -0.0003(11) -0.0279(12)
C5 0.0984(18) 0.0512(13) 0.0783(16) -0.0082(11) -0.0056(14) -0.0251(12)
C6 0.0904(16) 0.0438(12) 0.0766(15) -0.0034(10) -0.0031(13) -0.0069(11)
C7 0.0602(12) 0.0457(11) 0.0679(14) 0.0032(9) 0.0012(10) -0.0001(9)
C8A 0.0765(16) 0.0719(16) 0.0905(18) 0.0245(13) -0.0173(14) -0.0069(12)
C9A 0.071(4) 0.066(4) 0.092(4) 0.016(3) -0.016(3) 0.006(3)
C10A 0.104(6) 0.098(6) 0.093(5) 0.042(5) -0.018(4) -0.026(5)
C8B 0.0765(16) 0.0719(16) 0.0905(18) 0.0245(13) -0.0173(14) -0.0069(12)
C9B 0.075(5) 0.061(5) 0.066(6) -0.011(4) -0.006(4) 0.026(4)
C10B 0.062(6) 0.122(11) 0.153(17) -0.017(10) -0.021(8) 0.012(6)
C11 0.0597(13) 0.0871(17) 0.0755(15) -0.0024(13) -0.0194(12) 0.0002(12)
C12 0.0431(10) 0.0431(10) 0.0436(10) -0.0088(8) 0.0036(8) -0.0004(8)
C13 0.0463(11) 0.0630(13) 0.0535(12) -0.0005(10) -0.0005(9) -0.0064(9)
C14 0.0602(13) 0.0643(13) 0.0541(12) 0.0050(10) 0.0055(10) -0.0054(10)
C15 0.0604(12) 0.0510(12) 0.0515(12) -0.0094(9) -0.0074(9) 0.0077(9)
C16 0.0478(11) 0.0597(12) 0.0646(13) -0.0125(11) -0.0095(10) -0.0020(9)
C17 0.0486(11) 0.0532(11) 0.0548(12) -0.0063(9) 0.0037(9) -0.0085(9)
C18 0.0951(19) 0.0764(16) 0.0696(15) 0.0051(13) -0.0230(14) 0.0082(14)
N1 0.0427(9) 0.0446(9) 0.0430(9) -0.0005(6) 0.0056(7) -0.0055(7)
O1 0.0466(7) 0.0667(9) 0.0483(8) 0.0009(6) -0.0045(6) -0.0041(6)
O2 0.0443(7) 0.0688(9) 0.0613(9) -0.0075(7) -0.0011(6) 0.0108(6)
O3 0.0815(10) 0.0388(7) 0.0728(10) 0.0025(7) 0.0034(8) -0.0012(7)
S1 0.0490(3) 0.0410(3) 0.0488(3) -0.00197(19) 0.0012(2) 0.0035(2)

loop_
_atom_type_symbol
_atom_type_description
_atom_type_scat_dispersion_real
_atom_type_scat_dispersion_imag
_atom_type_scat_source
C C 0.0033 0.0016 'International Tables Vol C Tables 4.2.6.8 and 6.1.1.4'
H H 0.0000 0.0000 'International Tables Vol C Tables 4.2.6.8 and 6.1.1.4'
N N 0.0061 0.0033 'International Tables Vol C Tables 4.2.6.8 and 6.1.1.4'
O O 0.0106 0.0060 'International Tables Vol C Tables 4.2.6.8 and 6.1.1.4'
S S 0.1246 0.1234 'International Tables Vol C Tables 4.2.6.8 and 6.1.1.4'

loop_
_geom_angle_atom_site_label_1
_geom_angle_atom_site_label_2
_geom_angle_atom_site_label_3
_geom_angle
_geom_angle_site_symmetry_1
_geom_angle_site_symmetry_3
_geom_angle_publ_flag
C2 C1 C7 123.71(17) . . ?
C2 C1 C6 120.90(19) . . ?
C7 C1 C6 115.33(18) . . ?
C1 C2 N1 122.36(17) . . ?
C1 C2 C3 123.41(17) . . ?
N1 C2 C3 113.70(16) . . ?
O1 C3 C2 106.41(14) . . ?
O1 C3 C4 111.19(16) . . ?
C2 C3 C4 111.95(17) . . ?
O1 C3 H3 109.1 . . ?
C2 C3 H3 109.1 . . ?
C4 C3 H3 109.1 . . ?
C5 C4 C3 109.91(18) . . ?
C5 C4 H4A 109.7 . . ?
C3 C4 H4A 109.7 . . ?
C5 C4 H4B 109.7 . . ?
C3 C4 H4B 109.7 . . ?
H4A C4 H4B 108.2 . . ?
C4 C5 C6 110.05(19) . . ?
C4 C5 H5A 109.7 . . ?
C6 C5 H5A 109.7 . . ?
C4 C5 H5B 109.7 . . ?
C6 C5 H5B 109.7 . . ?
H5A C5 H5B 108.2 . . ?
C5 C6 C1 114.20(19) . . ?
C5 C6 H6A 108.7 . . ?
C1 C6 H6A 108.7 . . ?
C5 C6 H6B 108.7 . . ?
C1 C6 H6B 108.7 . . ?
H6A C6 H6B 107.6 . . ?
C1 C7 C8A 114.77(18) . . ?
C1 C7 H7A 108.6 . . ?
C8A C7 H7A 108.6 . . ?
C1 C7 H7B 108.6 . . ?
C8A C7 H7B 108.6 . . ?
H7A C7 H7B 107.5 . . ?
C9A C8A C7 110.2(3) . . ?
C9A C8A H8A1 109.6 . . ?
C7 C8A H8A1 109.6 . . ?
C9A C8A H8A2 109.6 . . ?
C7 C8A H8A2 109.6 . . ?
H8A1 C8A H8A2 108.1 . . ?
C10A C9A C8A 124.8(12) . . ?
C10A C9A H9A 117.6 . . ?
C8A C9A H9A 117.6 . . ?
C9A C10A H10A 120.0 . . ?
C9A C10A H10B 120.0 . . ?
H10A C10A H10B 120.0 . . ?
C10B C9B H9B 120.9 . . ?
C9B C10B H10C 120.0 . . ?
C9B C10B H10D 120.0 . . ?
H10C C10B H10D 120.0 . . ?
O1 C11 H11A 109.5 . . ?
O1 C11 H11B 109.5 . . ?
H11A C11 H11B 109.5 . . ?
O1 C11 H11C 109.5 . . ?
H11A C11 H11C 109.5 . . ?
H11B C11 H11C 109.5 . . ?
C13 C12 C17 119.98(18) . . ?
C13 C12 S1 120.19(14) . . ?
C17 C12 S1 119.78(14) . . ?
C12 C13 C14 119.68(18) . . ?
C12 C13 H13 120.2 . . ?
C14 C13 H13 120.2 . . ?
C13 C14 C15 121.50(19) . . ?
C13 C14 H14 119.2 . . ?
C15 C14 H14 119.2 . . ?
C14 C15 C16 117.88(19) . . ?
C14 C15 C18 120.5(2) . . ?
C16 C15 C18 121.7(2) . . ?
C17 C16 C15 121.35(18) . . ?
C17 C16 H16 119.3 . . ?
C15 C16 H16 119.3 . . ?
C16 C17 C12 119.61(18) . . ?
C16 C17 H17 120.2 . . ?
C12 C17 H17 120.2 . . ?
C15 C18 H18A 109.5 . . ?
C15 C18 H18B 109.5 . . ?
H18A C18 H18B 109.5 . . ?
C15 C18 H18C 109.5 . . ?
H18A C18 H18C 109.5 . . ?
H18B C18 H18C 109.5 . . ?
C2 N1 S1 123.43(13) . . ?
C2 N1 H1 119.3(13) . . ?
S1 N1 H1 107.5(13) . . ?
C11 O1 C3 113.32(16) . . ?
O3 S1 O2 120.10(9) . . ?
O3 S1 N1 106.16(9) . . ?
O2 S1 N1 107.78(9) . . ?
O3 S1 C12 108.04(9) . . ?
O2 S1 C12 107.75(8) . . ?
N1 S1 C12 106.24(8) . . ?

loop_
_geom_bond_atom_site_label_1
_geom_bond_atom_site_label_2
_geom_bond_distance
_geom_bond_site_symmetry_2
_geom_bond_publ_flag
C1 C2 1.331(3) . ?
C1 C7 1.508(3) . ?
C1 C6 1.509(3) . ?
C2 N1 1.440(2) . ?
C2 C3 1.501(3) . ?
C3 O1 1.445(2) . ?
C3 C4 1.510(3) . ?
C3 H3 0.9800 . ?
C4 C5 1.505(4) . ?
C4 H4A 0.9700 . ?
C4 H4B 0.9700 . ?
C5 C6 1.508(3) . ?
C5 H5A 0.9700 . ?
C5 H5B 0.9700 . ?
C6 H6A 0.9700 . ?
C6 H6B 0.9700 . ?
C7 C8A 1.524(3) . ?
C7 H7A 0.9700 . ?
C7 H7B 0.9700 . ?
C8A C9A 1.520(7) . ?
C8A H8A1 0.9700 . ?
C8A H8A2 0.9700 . ?
C9A C10A 1.257(8) . ?
C9A H9A 0.9300 . ?
C10A H10A 0.9300 . ?
C10A H10B 0.9300 . ?
C9B C10B 1.257(8) . ?
C9B H9B 0.9300 . ?
C10B H10C 0.9300 . ?
C10B H10D 0.9300 . ?
C11 O1 1.414(2) . ?
C11 H11A 0.9600 . ?
C11 H11B 0.9600 . ?
C11 H11C 0.9600 . ?
C12 C13 1.375(3) . ?
C12 C17 1.382(2) . ?
C12 S1 1.7605(18) . ?
C13 C14 1.377(3) . ?
C13 H13 0.9300 . ?
C14 C15 1.383(3) . ?
C14 H14 0.9300 . ?
C15 C16 1.384(3) . ?
C15 C18 1.502(3) . ?
C16 C17 1.378(3) . ?
C16 H16 0.9300 . ?
C17 H17 0.9300 . ?
C18 H18A 0.9600 . ?
C18 H18B 0.9600 . ?
C18 H18C 0.9600 . ?
N1 S1 1.6236(16) . ?
N1 H1 0.796(19) . ?
O2 S1 1.4272(14) . ?
O3 S1 1.4223(14) . ?

loop_
_geom_hbond_atom_site_label_D
_geom_hbond_atom_site_label_H
_geom_hbond_atom_site_label_A
_geom_hbond_distance_DH
_geom_hbond_distance_HA
_geom_hbond_distance_DA
_geom_hbond_angle_DHA
_geom_hbond_site_symmetry_A
N1 H1 O1 0.796(19) 2.209(19) 3.003(2) 175.0(18) 5_566

loop_
_geom_torsion_atom_site_label_1
_geom_torsion_atom_site_label_2
_geom_torsion_atom_site_label_3
_geom_torsion_atom_site_label_4
_geom_torsion
_geom_torsion_site_symmetry_1
_geom_torsion_site_symmetry_2
_geom_torsion_site_symmetry_3
_geom_torsion_site_symmetry_4
_geom_torsion_publ_flag
C7 C1 C2 N1 -6.5(3) . . . . ?
C6 C1 C2 N1 170.47(18) . . . . ?
C7 C1 C2 C3 -177.59(18) . . . . ?
C6 C1 C2 C3 -0.7(3) . . . . ?
C1 C2 C3 O1 103.7(2) . . . . ?
N1 C2 C3 O1 -68.09(19) . . . . ?
C1 C2 C3 C4 -17.9(3) . . . . ?
N1 C2 C3 C4 170.24(16) . . . . ?
O1 C3 C4 C5 -69.9(2) . . . . ?
C2 C3 C4 C5 48.9(2) . . . . ?
C3 C4 C5 C6 -62.6(3) . . . . ?
C4 C5 C6 C1 43.9(3) . . . . ?
C2 C1 C6 C5 -12.7(3) . . . . ?
C7 C1 C6 C5 164.5(2) . . . . ?
C2 C1 C7 C8A -131.9(2) . . . . ?
C6 C1 C7 C8A 51.1(3) . . . . ?
C1 C7 C8A C9A -166.4(5) . . . . ?
C7 C8A C9A C10A -139.5(9) . . . . ?
C17 C12 C13 C14 0.2(3) . . . . ?
S1 C12 C13 C14 -177.26(15) . . . . ?
C12 C13 C14 C15 -0.4(3) . . . . ?
C13 C14 C15 C16 0.6(3) . . . . ?
C13 C14 C15 C18 -179.1(2) . . . . ?
C14 C15 C16 C17 -0.6(3) . . . . ?
C18 C15 C16 C17 179.06(19) . . . . ?
C15 C16 C17 C12 0.4(3) . . . . ?
C13 C12 C17 C16 -0.2(3) . . . . ?
S1 C12 C17 C16 177.28(15) . . . . ?
C1 C2 N1 S1 110.99(19) . . . . ?
C3 C2 N1 S1 -77.09(19) . . . . ?
C2 C3 O1 C11 158.37(16) . . . . ?
C4 C3 O1 C11 -79.5(2) . . . . ?
C2 N1 S1 O3 172.97(15) . . . . ?
C2 N1 S1 O2 43.08(17) . . . . ?
C2 N1 S1 C12 -72.18(17) . . . . ?
C13 C12 S1 O3 -153.38(15) . . . . ?
C17 C12 S1 O3 29.19(17) . . . . ?
C13 C12 S1 O2 -22.23(17) . . . . ?
C17 C12 S1 O2 160.34(14) . . . . ?
C13 C12 S1 N1 93.06(16) . . . . ?
C17 C12 S1 N1 -84.37(16) . . . . ?
